data_7005032
loop_
_publ_author_name
'Stander, Elzet'
'Cronje, Stephanie'
'Raubenheimer, Helgard G.'

_publ_section_title
;
 Preparing alpha,beta-unsaturated Fischer-type carbene complexes via an
 unforeseen route.
;
_journal_issue 4
_journal_name_full 'Dalton transactions (Cambridge, England : 2003)'
_journal_page_first 424
_journal_page_last 429
_journal_paper_doi 10.1039/b615079a
_journal_year 2007
_chemical_formula_moiety 'C11 H13 Cr N O5 S'
_chemical_formula_sum 'C11 H13 Cr N O5 S'
_chemical_formula_weight 323.28
_chemical_name_systematic
;
?
;
_space_group_IT_number 2
_symmetry_cell_setting triclinic
_symmetry_space_group_name_Hall '-P 1'
_symmetry_space_group_name_H-M 'P -1'
_atom_sites_solution_hydrogens geom
_atom_sites_solution_primary direct
_atom_sites_solution_secondary difmap
_audit_creation_method SHELXL-97
_cell_angle_alpha 71.563(1)
_cell_angle_beta 85.909(1)
_cell_angle_gamma 81.968(1)
_cell_formula_units_Z 2
_cell_length_a 6.8048(5)
_cell_length_b 8.7412(6)
_cell_length_c 12.1146(9)
_cell_measurement_reflns_used 4085
_cell_measurement_temperature 100(2)
_cell_measurement_theta_max 28.2265
_cell_measurement_theta_min 2.475
_cell_volume 676.63(8)
_computing_cell_refinement 'SAINT (Bruker, 2002)'
_computing_data_collection 'SMART (Bruker, 2001)'
_computing_data_reduction SAINT
_computing_molecular_graphics
;
X-Seed (Barbour, 2001; Atwood and Barbour, 2003)
;
_computing_publication_material
;
X-Seed
;
_computing_structure_refinement 'SHELXL-97 (Sheldrick, 1997)'
_computing_structure_solution 'SHELXS-97 (Sheldrick, 1997)'
_diffrn_ambient_temperature 100(2)
_diffrn_measured_fraction_theta_full 0.920
_diffrn_measured_fraction_theta_max 0.920
_diffrn_measurement_device_type 'Bruker APEX CCD area-detector'
_diffrn_measurement_method \w
_diffrn_radiation_monochromator graphite
_diffrn_radiation_source 'fine-focus sealed tube'
_diffrn_radiation_type MoK\a
_diffrn_radiation_wavelength 0.71073
_diffrn_reflns_av_R_equivalents 0.0207
_diffrn_reflns_av_sigmaI/netI 0.0284
_diffrn_reflns_limit_h_max 8
_diffrn_reflns_limit_h_min -8
_diffrn_reflns_limit_k_max 11
_diffrn_reflns_limit_k_min -11
_diffrn_reflns_limit_l_max 15
_diffrn_reflns_limit_l_min -15
_diffrn_reflns_number 7516
_diffrn_reflns_theta_full 28.23
_diffrn_reflns_theta_max 28.23
_diffrn_reflns_theta_min 1.77
_diffrn_standards_number 0
_exptl_absorpt_coefficient_mu 1.013
_exptl_absorpt_correction_T_max 0.9054
_exptl_absorpt_correction_T_min 0.8880
_exptl_absorpt_correction_type multi-scan
_exptl_absorpt_process_details 'SADABS, Blessing, Acta Cryst. A51 (1995) 33-38'
_exptl_crystal_colour 'Orange red'
_exptl_crystal_density_diffrn 1.587
_exptl_crystal_density_method 'not measured'
_exptl_crystal_description Prism
_exptl_crystal_F_000 332
_exptl_crystal_size_max 0.12
_exptl_crystal_size_mid 0.12
_exptl_crystal_size_min 0.10
_refine_diff_density_max 0.589
_refine_diff_density_min -0.260
_refine_diff_density_rms 0.075
_refine_ls_extinction_method none
_refine_ls_goodness_of_fit_ref 1.090
_refine_ls_hydrogen_treatment constr
_refine_ls_matrix_type full
_refine_ls_number_parameters 176
_refine_ls_number_reflns 3070
_refine_ls_number_restraints 0
_refine_ls_restrained_S_all 1.090
_refine_ls_R_factor_all 0.0361
_refine_ls_R_factor_gt 0.0314
_refine_ls_shift/su_max 0.001
_refine_ls_shift/su_mean 0.000
_refine_ls_structure_factor_coef Fsqd
_refine_ls_weighting_details 'calc w=1/[\s^2^(Fo^2^)+(0.0357P)^2^+0.4274P] where P=(Fo^2^+2Fc^2^)/3'
_refine_ls_weighting_scheme calc
_refine_ls_wR_factor_gt 0.0752
_refine_ls_wR_factor_ref 0.0772
_reflns_number_gt 2763
_reflns_number_total 3070
_reflns_threshold_expression >2sigma(I)
_cod_data_source_file b615079a.txt
_cod_data_source_block Complex_3a
_cod_depositor_comments
;
The following automatic conversions were performed:
'_symmetry_cell_setting' value 'Triclinic' changed to 'triclinic'
according to '/home/saulius/struct/CIF-dictionaries/cif_core.dic'
dictionary named 'cif_core.dic' version 2.4.1 from 2010-06-29.

Automatic conversion script
Id: cif_fix_enum 1527 2010-12-29 10:47:43Z saulius 
;
_cod_original_sg_symbol_H-M P-1
_cod_database_code 7005032

loop_
_symmetry_equiv_pos_as_xyz
'x, y, z'
'-x, -y, -z'

loop_
_atom_site_label
_atom_site_type_symbol
_atom_site_fract_x
_atom_site_fract_y
_atom_site_fract_z
_atom_site_U_iso_or_equiv
_atom_site_adp_type
_atom_site_occupancy
_atom_site_symmetry_multiplicity
_atom_site_calc_flag
_atom_site_refinement_flags
_atom_site_disorder_assembly
_atom_site_disorder_group
Cr1 Cr 0.57334(4) 0.36728(3) 0.72951(2) 0.01169(9) Uani 1 1 d . . .
S1 S 0.57698(6) 0.65789(5) 0.62049(4) 0.01370(11) Uani 1 1 d . . .
O1 O 0.30673(18) 0.50072(14) 0.91269(11) 0.0147(3) Uani 1 1 d . . .
O2 O 0.9094(2) 0.32629(18) 0.89098(13) 0.0265(3) Uani 1 1 d . . .
O3 O 0.5346(2) 0.02263(16) 0.86927(13) 0.0247(3) Uani 1 1 d . . .
O4 O 0.8192(2) 0.22043(18) 0.56090(13) 0.0235(3) Uani 1 1 d . . .
O5 O 0.1775(2) 0.37737(17) 0.62266(13) 0.0229(3) Uani 1 1 d . . .
N1 N 0.1797(2) 0.82517(18) 0.83124(14) 0.0159(3) Uani 1 1 d . . .
H1 H 0.1753 0.7338 0.8886 0.019 Uiso 1 1 calc R . .
C1 C 0.4138(2) 0.5153(2) 0.81338(15) 0.0127(3) Uani 1 1 d . . .
C2 C 0.4136(3) 0.6753(2) 0.73811(15) 0.0134(3) Uani 1 1 d . . .
C3 C 0.2979(3) 0.8207(2) 0.74019(16) 0.0137(3) Uani 1 1 d . . .
C4 C 0.0561(3) 0.9698(2) 0.84390(18) 0.0230(4) Uani 1 1 d . . .
H4A H 0.1411 1.0507 0.8457 0.035 Uiso 1 1 calc R . .
H4B H -0.0233 0.9402 0.9166 0.035 Uiso 1 1 calc R . .
H4C H -0.0324 1.0156 0.7780 0.035 Uiso 1 1 calc R . .
C5 C 0.3031(3) 0.9724(2) 0.63915(17) 0.0191(4) Uani 1 1 d . . .
H5A H 0.1682 1.0291 0.6244 0.029 Uiso 1 1 calc R . .
H5B H 0.3572 0.9442 0.5699 0.029 Uiso 1 1 calc R . .
H5C H 0.3873 1.0433 0.6569 0.029 Uiso 1 1 calc R . .
C6 C 0.3131(3) 0.3391(2) 0.99528(16) 0.0175(4) Uani 1 1 d . . .
H6A H 0.2745 0.2647 0.9571 0.026 Uiso 1 1 calc R . .
H6B H 0.2209 0.3413 1.0609 0.026 Uiso 1 1 calc R . .
H6C H 0.4481 0.3017 1.0239 0.026 Uiso 1 1 calc R . .
C7 C 0.8015(3) 0.7255(2) 0.65157(18) 0.0201(4) Uani 1 1 d . . .
H7A H 0.7798 0.8433 0.6373 0.030 Uiso 1 1 calc R . .
H7B H 0.9110 0.6990 0.6010 0.030 Uiso 1 1 calc R . .
H7C H 0.8348 0.6707 0.7332 0.030 Uiso 1 1 calc R . .
C8 C 0.7878(3) 0.3476(2) 0.82420(17) 0.0171(4) Uani 1 1 d . . .
C9 C 0.5445(3) 0.1591(2) 0.81789(16) 0.0161(4) Uani 1 1 d . . .
C10 C 0.7267(3) 0.2822(2) 0.62209(16) 0.0159(4) Uani 1 1 d . . .
C11 C 0.3289(3) 0.3760(2) 0.65854(16) 0.0149(4) Uani 1 1 d . . .

loop_
_atom_site_aniso_label
_atom_site_aniso_U_11
_atom_site_aniso_U_22
_atom_site_aniso_U_33
_atom_site_aniso_U_23
_atom_site_aniso_U_13
_atom_site_aniso_U_12
Cr1 0.01214(15) 0.00859(14) 0.01368(16) -0.00331(11) -0.00212(11) 0.00138(10)
S1 0.0154(2) 0.0115(2) 0.0133(2) -0.00319(16) 0.00004(16) -0.00024(16)
O1 0.0180(6) 0.0109(6) 0.0135(6) -0.0020(5) 0.0014(5) -0.0008(5)
O2 0.0238(7) 0.0272(8) 0.0289(8) -0.0099(6) -0.0119(6) 0.0038(6)
O3 0.0312(8) 0.0124(7) 0.0268(8) -0.0007(6) -0.0029(6) -0.0019(6)
O4 0.0198(7) 0.0277(8) 0.0260(8) -0.0150(6) -0.0005(6) 0.0025(6)
O5 0.0173(7) 0.0230(7) 0.0300(8) -0.0104(6) -0.0046(6) -0.0006(6)
N1 0.0175(7) 0.0105(7) 0.0181(8) -0.0037(6) -0.0003(6) 0.0018(6)
C1 0.0114(8) 0.0126(8) 0.0144(8) -0.0041(7) -0.0029(6) -0.0014(6)
C2 0.0146(8) 0.0112(8) 0.0135(8) -0.0033(7) -0.0004(6) -0.0002(6)
C3 0.0133(8) 0.0122(8) 0.0158(9) -0.0039(7) -0.0039(7) -0.0012(7)
C4 0.0239(10) 0.0159(9) 0.0253(10) -0.0058(8) 0.0040(8) 0.0068(8)
C5 0.0257(10) 0.0096(8) 0.0188(9) -0.0014(7) -0.0009(7) 0.0013(7)
C6 0.0229(9) 0.0120(8) 0.0149(9) -0.0001(7) -0.0010(7) -0.0030(7)
C7 0.0187(9) 0.0193(9) 0.0223(10) -0.0051(8) 0.0005(7) -0.0060(7)
C8 0.0176(9) 0.0125(8) 0.0208(9) -0.0065(7) 0.0001(7) 0.0020(7)
C9 0.0150(8) 0.0156(9) 0.0180(9) -0.0068(7) -0.0033(7) 0.0025(7)
C10 0.0140(8) 0.0149(9) 0.0176(9) -0.0033(7) -0.0033(7) -0.0002(7)
C11 0.0187(9) 0.0087(8) 0.0163(9) -0.0040(7) 0.0006(7) 0.0011(7)

loop_
_atom_type_symbol
_atom_type_description
_atom_type_scat_dispersion_real
_atom_type_scat_dispersion_imag
_atom_type_scat_source
C C 0.0033 0.0016 'International Tables Vol C Tables 4.2.6.8 and 6.1.1.4'
H H 0.0000 0.0000 'International Tables Vol C Tables 4.2.6.8 and 6.1.1.4'
N N 0.0061 0.0033 'International Tables Vol C Tables 4.2.6.8 and 6.1.1.4'
O O 0.0106 0.0060 'International Tables Vol C Tables 4.2.6.8 and 6.1.1.4'
S S 0.1246 0.1234 'International Tables Vol C Tables 4.2.6.8 and 6.1.1.4'
Cr Cr 0.3209 0.6236 'International Tables Vol C Tables 4.2.6.8 and 6.1.1.4'

loop_
_geom_angle_atom_site_label_1
_geom_angle_atom_site_label_2
_geom_angle_atom_site_label_3
_geom_angle
_geom_angle_site_symmetry_1
_geom_angle_site_symmetry_3
_geom_angle_publ_flag
C9 Cr1 C8 85.56(8) . . ?
C9 Cr1 C10 88.25(8) . . ?
C8 Cr1 C10 94.35(8) . . ?
C9 Cr1 C11 88.45(8) . . ?
C8 Cr1 C11 169.85(8) . . ?
C10 Cr1 C11 93.64(8) . . ?
C9 Cr1 C1 106.47(8) . . ?
C8 Cr1 C1 88.82(7) . . ?
C10 Cr1 C1 165.15(7) . . ?
C11 Cr1 C1 85.03(7) . . ?
C9 Cr1 S1 173.55(6) . . ?
C8 Cr1 S1 96.71(6) . . ?
C10 Cr1 S1 97.57(6) . . ?
C11 Cr1 S1 88.41(5) . . ?
C1 Cr1 S1 67.63(5) . . ?
C2 S1 C7 102.93(9) . . ?
C2 S1 Cr1 80.43(6) . . ?
C7 S1 Cr1 109.54(7) . . ?
C1 O1 C6 116.61(14) . . ?
C3 N1 C4 125.18(16) . . ?
C3 N1 H1 117.4 . . ?
C4 N1 H1 117.4 . . ?
O1 C1 C2 115.10(15) . . ?
O1 C1 Cr1 138.22(13) . . ?
C2 C1 Cr1 106.56(12) . . ?
C3 C2 C1 131.01(17) . . ?
C3 C2 S1 123.65(14) . . ?
C1 C2 S1 104.93(12) . . ?
N1 C3 C2 120.45(16) . . ?
N1 C3 C5 118.79(16) . . ?
C2 C3 C5 120.75(16) . . ?
N1 C4 H4A 109.5 . . ?
N1 C4 H4B 109.5 . . ?
H4A C4 H4B 109.5 . . ?
N1 C4 H4C 109.5 . . ?
H4A C4 H4C 109.5 . . ?
H4B C4 H4C 109.5 . . ?
C3 C5 H5A 109.5 . . ?
C3 C5 H5B 109.5 . . ?
H5A C5 H5B 109.5 . . ?
C3 C5 H5C 109.5 . . ?
H5A C5 H5C 109.5 . . ?
H5B C5 H5C 109.5 . . ?
O1 C6 H6A 109.5 . . ?
O1 C6 H6B 109.5 . . ?
H6A C6 H6B 109.5 . . ?
O1 C6 H6C 109.5 . . ?
H6A C6 H6C 109.5 . . ?
H6B C6 H6C 109.5 . . ?
S1 C7 H7A 109.5 . . ?
S1 C7 H7B 109.5 . . ?
H7A C7 H7B 109.5 . . ?
S1 C7 H7C 109.5 . . ?
H7A C7 H7C 109.5 . . ?
H7B C7 H7C 109.5 . . ?
O2 C8 Cr1 173.46(18) . . ?
O3 C9 Cr1 175.52(17) . . ?
O4 C10 Cr1 175.68(16) . . ?
O5 C11 Cr1 175.82(17) . . ?

loop_
_geom_bond_atom_site_label_1
_geom_bond_atom_site_label_2
_geom_bond_distance
_geom_bond_site_symmetry_2
_geom_bond_publ_flag
Cr1 C9 1.8261(19) . ?
Cr1 C8 1.8760(19) . ?
Cr1 C10 1.8806(19) . ?
Cr1 C11 1.9074(19) . ?
Cr1 C1 2.0414(18) . ?
Cr1 S1 2.4676(5) . ?
S1 C2 1.7759(18) . ?
S1 C7 1.8170(19) . ?
O1 C1 1.341(2) . ?
O1 C6 1.447(2) . ?
O2 C8 1.154(2) . ?
O3 C9 1.167(2) . ?
O4 C10 1.153(2) . ?
O5 C11 1.144(2) . ?
N1 C3 1.325(2) . ?
N1 C4 1.462(2) . ?
N1 H1 0.8800 . ?
C1 C2 1.407(2) . ?
C2 C3 1.405(2) . ?
C3 C5 1.496(2) . ?
C4 H4A 0.9800 . ?
C4 H4B 0.9800 . ?
C4 H4C 0.9800 . ?
C5 H5A 0.9800 . ?
C5 H5B 0.9800 . ?
C5 H5C 0.9800 . ?
C6 H6A 0.9800 . ?
C6 H6B 0.9800 . ?
C6 H6C 0.9800 . ?
C7 H7A 0.9800 . ?
C7 H7B 0.9800 . ?
C7 H7C 0.9800 . ?

loop_
_geom_hbond_atom_site_label_D
_geom_hbond_atom_site_label_H
_geom_hbond_atom_site_label_A
_geom_hbond_distance_DH
_geom_hbond_distance_HA
_geom_hbond_distance_DA
_geom_hbond_angle_DHA
_geom_hbond_site_symmetry_A
N1 H1 O1 0.88 2.05 2.7259(19) 133.2 .

loop_
_geom_torsion_atom_site_label_1
_geom_torsion_atom_site_label_2
_geom_torsion_atom_site_label_3
_geom_torsion_atom_site_label_4
_geom_torsion
_geom_torsion_site_symmetry_1
_geom_torsion_site_symmetry_2
_geom_torsion_site_symmetry_3
_geom_torsion_site_symmetry_4
_geom_torsion_publ_flag
C2 C1 Cr1 S1 4.97(10) . . . . ?
